data_4027857
loop_
_publ_author_name
'Graham K. Murphy'
'Tatsuya Shirahata'
'Naoto Hama'
'Aaron Bedermann'
'Ping Dong'
'Travis C. McMahon'
'Barry M. Twenter'
'David A. Spiegel'
'Ivar M. McDonald'
'Nobuaki Taniguchi'
'Munenori Inoue'
'John L. Wood'

_publ_section_title
;
 Toward the Synthesis of Phomoidride D
;
_journal_name_full 'Journal of Organic Chemistry'
_journal_page_first 477
_journal_page_last 489
_journal_paper_doi 10.1021/jo302353g
_journal_volume 78
_journal_year 2013
_chemical_formula_sum 'C37 H52 O8 S4'
_chemical_formula_weight 753.03
_chemical_name_systematic
; 
 ? 
;
_space_group_IT_number 14
_symmetry_cell_setting monoclinic
_symmetry_space_group_name_Hall '-P 2yn'
_symmetry_space_group_name_H-M 'P 1 21/n 1'
_atom_sites_solution_hydrogens geom
_atom_sites_solution_primary direct
_atom_sites_solution_secondary difmap
_audit_creation_method SHELXL-97
_cell_angle_alpha 90.00
_cell_angle_beta 97.75(3)
_cell_angle_gamma 90.00
_cell_formula_units_Z 8
_cell_length_a 21.990(4)
_cell_length_b 15.567(3)
_cell_length_c 22.168(4)
_cell_measurement_temperature 173(2)
_cell_volume 7519(2)
_computing_cell_refinement Denzo
_computing_data_collection 'Nonius Collect'
_computing_data_reduction Denzo
_computing_molecular_graphics XP
_computing_publication_material XCIF
_computing_structure_refinement 'SHELXL-97 (Sheldrick, 1997)'
_computing_structure_solution 'SHELXS-97 (Sheldrick, 1990)'
_diffrn_ambient_temperature 173(2)
_diffrn_measured_fraction_theta_full 0.995
_diffrn_measured_fraction_theta_max 0.995
_diffrn_measurement_device_type 'Nonius KappaCCD'
_diffrn_measurement_method '\w scans'
_diffrn_radiation_monochromator graphite
_diffrn_radiation_source 'fine-focus sealed tube'
_diffrn_radiation_type MoK\a
_diffrn_radiation_wavelength 0.71073
_diffrn_reflns_av_R_equivalents 0.0710
_diffrn_reflns_av_sigmaI/netI 0.1263
_diffrn_reflns_limit_h_max 28
_diffrn_reflns_limit_h_min -28
_diffrn_reflns_limit_k_max 20
_diffrn_reflns_limit_k_min -18
_diffrn_reflns_limit_l_max 28
_diffrn_reflns_limit_l_min -28
_diffrn_reflns_number 27281
_diffrn_reflns_theta_full 27.25
_diffrn_reflns_theta_max 27.25
_diffrn_reflns_theta_min 2.27
_exptl_absorpt_coefficient_mu 0.303
_exptl_absorpt_correction_T_max 0.9704
_exptl_absorpt_correction_T_min 0.9281
_exptl_absorpt_correction_type none
_exptl_crystal_colour colorless
_exptl_crystal_density_diffrn 1.330
_exptl_crystal_description needle
_exptl_crystal_F_000 3216
_exptl_crystal_size_max 0.25
_exptl_crystal_size_mid 0.10
_exptl_crystal_size_min 0.10
_refine_diff_density_max 0.957
_refine_diff_density_min -0.723
_refine_diff_density_rms 0.075
_refine_ls_extinction_method none
_refine_ls_goodness_of_fit_ref 1.040
_refine_ls_hydrogen_treatment mixed
_refine_ls_matrix_type full
_refine_ls_number_parameters 896
_refine_ls_number_reflns 16750
_refine_ls_number_restraints 0
_refine_ls_restrained_S_all 1.040
_refine_ls_R_factor_all 0.1542
_refine_ls_R_factor_gt 0.0717
_refine_ls_shift/su_max 0.883
_refine_ls_shift/su_mean 0.016
_refine_ls_structure_factor_coef Fsqd
_refine_ls_weighting_details 'calc w=1/[\s^2^(Fo^2^)+(0.1000P)^2^+0.0000P] where P=(Fo^2^+2Fc^2^)/3'
_refine_ls_weighting_scheme calc
_refine_ls_wR_factor_gt 0.1646
_refine_ls_wR_factor_ref 0.2028
_reflns_number_gt 9100
_reflns_number_total 16750
_reflns_threshold_expression >2sigma(I)
_cod_data_source_file jo302353g_si_003.cif
_cod_data_source_block im03
_cod_original_cell_volume 7519(3)
_cod_database_code 4027857

loop_
_symmetry_equiv_pos_as_xyz
'x, y, z'
'-x+1/2, y+1/2, -z+1/2'
'-x, -y, -z'
'x-1/2, -y-1/2, z-1/2'

loop_
_atom_site_label
_atom_site_type_symbol
_atom_site_fract_x
_atom_site_fract_y
_atom_site_fract_z
_atom_site_U_iso_or_equiv
_atom_site_adp_type
_atom_site_occupancy
_atom_site_symmetry_multiplicity
_atom_site_calc_flag
_atom_site_refinement_flags
_atom_site_disorder_assembly
_atom_site_disorder_group
S1 S 0.82804(7) 0.08554(8) 0.42482(6) 0.0579(4) Uani 1 1 d . A .
S2A S 0.77574(8) 0.25131(9) 0.44300(6) 0.0477(4) Uani 0.80 1 d P A 1
S2B S 0.7312(6) 0.1998(9) 0.4319(6) 0.132(4) Uiso 0.20 1 d P A 2
S3 S 0.70928(5) 0.03919(6) 0.07865(5) 0.0326(2) Uani 1 1 d . . .
S4 S 0.74767(5) 0.13533(7) -0.02570(5) 0.0372(3) Uani 1 1 d . . .
O1 O 0.60581(12) 0.43924(19) 0.21353(14) 0.0442(8) Uani 1 1 d . . .
O2 O 0.67329(11) 0.48244(17) 0.29150(12) 0.0318(6) Uani 1 1 d . . .
O3 O 0.79078(12) 0.55356(16) 0.25696(12) 0.0300(6) Uani 1 1 d . . .
O4 O 0.86680(11) 0.46538(15) 0.29300(12) 0.0296(6) Uani 1 1 d . . .
O5 O 0.65441(12) 0.21733(18) 0.31635(12) 0.0347(7) Uani 1 1 d . . .
O6 O 0.66163(10) 0.24630(15) 0.21950(10) 0.0225(6) Uani 1 1 d . . .
O7 O 0.80277(11) 0.17926(15) 0.20401(11) 0.0221(6) Uani 1 1 d . . .
H1 H 0.778(2) 0.137(3) 0.208(2) 0.056(15) Uiso 1 1 d . . .
O8 O 0.69459(10) 0.20371(15) 0.13348(10) 0.0221(5) Uani 1 1 d . . .
C1 C 0.70009(16) 0.3552(2) 0.15655(16) 0.0206(8) Uani 1 1 d . . .
H1A H 0.6578 0.3639 0.1345 0.025 Uiso 1 1 calc R . .
C2 C 0.74742(16) 0.3657(2) 0.11178(16) 0.0240(8) Uani 1 1 d . . .
H2A H 0.7436 0.4252 0.0946 0.029 Uiso 1 1 calc R . .
C3 C 0.81296(16) 0.3552(2) 0.14654(16) 0.0233(8) Uani 1 1 d . . .
H3A H 0.8319 0.3045 0.1285 0.028 Uiso 1 1 calc R . .
C4 C 0.80916(15) 0.3338(2) 0.21345(16) 0.0201(8) Uani 1 1 d . . .
H4A H 0.8516 0.3256 0.2354 0.024 Uiso 1 1 calc R . .
C5 C 0.77130(16) 0.2527(2) 0.22029(16) 0.0207(8) Uani 1 1 d . . .
C6 C 0.70663(16) 0.2647(2) 0.18045(15) 0.0219(8) Uani 1 1 d . . .
C7 C 0.71313(16) 0.4225(2) 0.20726(16) 0.0223(8) Uani 1 1 d . . .
H7A H 0.7231 0.4760 0.1856 0.027 Uiso 1 1 calc R . .
C8 C 0.65782(17) 0.4464(2) 0.23702(17) 0.0259(8) Uani 1 1 d . . .
C9 C 0.62359(19) 0.5149(3) 0.3214(2) 0.0394(10) Uani 1 1 d . . .
H9A H 0.6402 0.5398 0.3607 0.059 Uiso 1 1 calc R . .
H9B H 0.5956 0.4677 0.3278 0.059 Uiso 1 1 calc R . .
H9C H 0.6012 0.5591 0.2959 0.059 Uiso 1 1 calc R . .
C10 C 0.77395(16) 0.3999(2) 0.24918(16) 0.0207(8) Uani 1 1 d . . .
C11 C 0.81018(16) 0.4816(2) 0.26651(16) 0.0222(8) Uani 1 1 d . . .
C12 C 0.90483(19) 0.5391(3) 0.3100(2) 0.0400(11) Uani 1 1 d . . .
H12A H 0.9454 0.5200 0.3291 0.060 Uiso 1 1 calc R . .
H12B H 0.8857 0.5745 0.3388 0.060 Uiso 1 1 calc R . .
H12C H 0.9093 0.5730 0.2736 0.060 Uiso 1 1 calc R . .
C13 C 0.76654(16) 0.3469(2) 0.30748(16) 0.0216(8) Uani 1 1 d . . .
H13A H 0.8042 0.3508 0.3373 0.026 Uiso 1 1 calc R . .
H13B H 0.7316 0.3689 0.3268 0.026 Uiso 1 1 calc R . .
C14 C 0.75482(16) 0.2527(2) 0.28634(15) 0.0209(8) Uani 1 1 d . . .
C15 C 0.68653(17) 0.2342(2) 0.27844(17) 0.0245(8) Uani 1 1 d . . .
C16 C 0.72990(17) 0.2102(2) 0.08318(15) 0.0227(8) Uani 1 1 d . . .
H16A H 0.7731 0.1929 0.0981 0.027 Uiso 1 1 calc R . .
C17 C 0.73080(18) 0.3018(2) 0.05950(16) 0.0273(9) Uani 1 1 d . . .
H17A H 0.6899 0.3164 0.0375 0.033 Uiso 1 1 calc R . .
H17B H 0.7611 0.3064 0.0305 0.033 Uiso 1 1 calc R . .
C18 C 0.79411(17) 0.1878(2) 0.32751(16) 0.0262(9) Uani 1 1 d . A .
H18A H 0.7955 0.1337 0.3043 0.031 Uiso 1 1 calc R . .
H18B H 0.8365 0.2104 0.3348 0.031 Uiso 1 1 calc R . .
C19 C 0.7751(2) 0.1658(3) 0.38848(19) 0.0427(11) Uani 1 1 d . . .
H19A H 0.7330 0.1403 0.3817 0.051 Uiso 1 1 calc R A 1
C20 C 0.8114(3) 0.1023(3) 0.5012(2) 0.0639(15) Uani 1 1 d . . .
H20A H 0.7894 0.0516 0.5145 0.077 Uiso 1 1 calc R A .
H20B H 0.8504 0.1085 0.5291 0.077 Uiso 1 1 calc R . .
C21 C 0.7733(3) 0.1804(4) 0.5049(2) 0.088(2) Uani 1 1 d . A .
H21A H 0.7877 0.2111 0.5433 0.106 Uiso 1 1 calc R B 1
H21B H 0.7302 0.1628 0.5062 0.106 Uiso 1 1 calc R B 1
C22 C 0.70184(17) 0.1424(2) 0.03733(16) 0.0252(8) Uani 1 1 d . . .
C23 C 0.63518(18) 0.1642(3) 0.01208(18) 0.0339(10) Uani 1 1 d . . .
H23A H 0.6129 0.1784 0.0467 0.041 Uiso 1 1 calc R . .
H23B H 0.6352 0.2163 -0.0135 0.041 Uiso 1 1 calc R . .
C24 C 0.59960(19) 0.0934(3) -0.02574(19) 0.0402(11) Uani 1 1 d . . .
H24A H 0.6242 0.0730 -0.0571 0.048 Uiso 1 1 calc R . .
H24B H 0.5934 0.0443 0.0011 0.048 Uiso 1 1 calc R . .
C25 C 0.5396(3) 0.1234(4) -0.0557(3) 0.079(2) Uani 1 1 d . . .
H25A H 0.5458 0.1611 -0.0880 0.095 Uiso 1 1 calc R . .
C26 C 0.4894(3) 0.1174(5) -0.0538(4) 0.111(3) Uani 1 1 d . . .
H26A H 0.4826 0.0766 -0.0236 0.134 Uiso 1 1 calc R . .
C27 C 0.4290(2) 0.1524(4) -0.0831(3) 0.0710(17) Uani 1 1 d . . .
H27A H 0.3957 0.1261 -0.0642 0.107 Uiso 1 1 calc R . .
H27B H 0.4236 0.1391 -0.1267 0.107 Uiso 1 1 calc R . .
H27C H 0.4283 0.2148 -0.0774 0.107 Uiso 1 1 calc R . .
C28 C 0.7417(2) -0.0217(3) 0.0218(2) 0.0454(12) Uani 1 1 d . . .
H28A H 0.7632 -0.0730 0.0405 0.054 Uiso 1 1 calc R . .
H28B H 0.7089 -0.0410 -0.0103 0.054 Uiso 1 1 calc R . .
C29 C 0.7862(2) 0.0355(3) -0.0051(2) 0.0449(11) Uani 1 1 d . . .
H29A H 0.7993 0.0081 -0.0415 0.054 Uiso 1 1 calc R . .
H29B H 0.8230 0.0458 0.0249 0.054 Uiso 1 1 calc R . .
C30 C 0.85381(17) 0.4328(2) 0.13854(17) 0.0280(9) Uani 1 1 d . . .
H30A H 0.8335 0.4853 0.1514 0.034 Uiso 1 1 calc R . .
H30B H 0.8932 0.4260 0.1656 0.034 Uiso 1 1 calc R . .
C31 C 0.86716(19) 0.4449(3) 0.07328(18) 0.0356(10) Uani 1 1 d . . .
H31A H 0.8277 0.4478 0.0460 0.043 Uiso 1 1 calc R . .
H31B H 0.8897 0.3939 0.0614 0.043 Uiso 1 1 calc R . .
C32 C 0.9046(2) 0.5254(3) 0.06351(19) 0.0393(10) Uani 1 1 d . . .
H32A H 0.8835 0.5763 0.0775 0.047 Uiso 1 1 calc R . .
H32B H 0.9453 0.5210 0.0886 0.047 Uiso 1 1 calc R . .
C33 C 0.9136(2) 0.5381(3) -0.0029(2) 0.0451(11) Uani 1 1 d . . .
H33A H 0.8730 0.5375 -0.0284 0.054 Uiso 1 1 calc R . .
H33B H 0.9377 0.4894 -0.0159 0.054 Uiso 1 1 calc R . .
C34 C 0.9465(2) 0.6221(3) -0.0141(2) 0.0526(13) Uani 1 1 d . . .
H34A H 0.9862 0.6240 0.0128 0.063 Uiso 1 1 calc R . .
H34B H 0.9553 0.6230 -0.0568 0.063 Uiso 1 1 calc R . .
C35 C 0.9100(2) 0.7006(3) -0.0030(2) 0.0483(12) Uani 1 1 d . . .
H35A H 0.8714 0.7076 -0.0275 0.058 Uiso 1 1 calc R . .
C36 C 0.9267(2) 0.7600(3) 0.0375(2) 0.0544(13) Uani 1 1 d . . .
H36A H 0.9662 0.7539 0.0602 0.065 Uiso 1 1 calc R . .
C37 C 0.8905(3) 0.8362(3) 0.0516(2) 0.0641(15) Uani 1 1 d . . .
H37A H 0.9144 0.8701 0.0837 0.096 Uiso 1 1 calc R . .
H37B H 0.8522 0.8172 0.0656 0.096 Uiso 1 1 calc R . .
H37C H 0.8810 0.8715 0.0150 0.096 Uiso 1 1 calc R . .
S1' S 0.43158(5) 0.19363(6) 0.32743(5) 0.0352(3) Uani 1 1 d . . .
S2' S 0.44042(5) 0.35204(8) 0.25791(8) 0.0627(4) Uani 1 1 d . . .
S3' S 0.07752(5) 0.13448(6) 0.23348(5) 0.0345(3) Uani 1 1 d . . .
S4' S -0.02636(5) 0.23936(7) 0.26449(5) 0.0390(3) Uani 1 1 d . . .
O1' O 0.22403(15) 0.5021(2) 0.09972(14) 0.0522(9) Uani 1 1 d . . .
O2' O 0.28014(13) 0.59464(17) 0.15996(12) 0.0368(7) Uani 1 1 d . . .
O3' O 0.25860(11) 0.65210(15) 0.27955(11) 0.0255(6) Uani 1 1 d . . .
O4' O 0.30214(12) 0.56276(15) 0.35203(11) 0.0288(6) Uani 1 1 d . . .
O5' O 0.31231(12) 0.29921(17) 0.15306(11) 0.0317(6) Uani 1 1 d . . .
O6' O 0.21510(11) 0.33165(15) 0.16094(11) 0.0222(5) Uani 1 1 d . . .
O7' O 0.20395(11) 0.28253(17) 0.30510(12) 0.0238(6) Uani 1 1 d . . .
H1' H 0.2026(19) 0.239(3) 0.2835(19) 0.041(14) Uiso 1 1 d . . .
O8' O 0.12949(10) 0.29746(15) 0.19805(11) 0.0239(6) Uani 1 1 d . . .
C1' C 0.15433(16) 0.4487(2) 0.19422(16) 0.0211(8) Uani 1 1 d . . .
H1'A H 0.1321 0.4535 0.1519 0.025 Uiso 1 1 calc R . .
C2' C 0.10982(16) 0.4647(2) 0.24074(17) 0.0246(8) Uani 1 1 d . . .
H2'A H 0.0927 0.5239 0.2339 0.029 Uiso 1 1 calc R . .
C3' C 0.14673(16) 0.4612(2) 0.30613(16) 0.0215(8) Uani 1 1 d . . .
H3'A H 0.1283 0.4148 0.3290 0.026 Uiso 1 1 calc R . .
C4' C 0.21382(16) 0.4364(2) 0.30258(16) 0.0208(8) Uani 1 1 d . . .
H4'A H 0.2365 0.4321 0.3447 0.025 Uiso 1 1 calc R . .
C5' C 0.21936(16) 0.3513(2) 0.26923(15) 0.0198(8) Uani 1 1 d . . .
C6' C 0.17808(16) 0.3574(2) 0.20590(16) 0.0208(8) Uani 1 1 d . . .
C7' C 0.20555(16) 0.5171(2) 0.20446(16) 0.0217(8) Uani 1 1 d . . .
H7'A H 0.1843 0.5720 0.2124 0.026 Uiso 1 1 calc R . .
C8' C 0.23651(17) 0.5343(2) 0.14884(17) 0.0258(8) Uani 1 1 d . . .
C9' C 0.3105(2) 0.6194(3) 0.1091(2) 0.0498(12) Uani 1 1 d . . .
H9'A H 0.3413 0.6635 0.1221 0.075 Uiso 1 1 calc R . .
H9'B H 0.2802 0.6424 0.0766 0.075 Uiso 1 1 calc R . .
H9'C H 0.3306 0.5691 0.0940 0.075 Uiso 1 1 calc R . .
C10' C 0.24902(16) 0.4974(2) 0.26418(15) 0.0208(8) Uani 1 1 d . . .
C11' C 0.26990(16) 0.5802(2) 0.29815(16) 0.0214(8) Uani 1 1 d . . .
C12' C 0.3239(2) 0.6373(2) 0.38807(17) 0.0341(10) Uani 1 1 d . . .
H12D H 0.3467 0.6183 0.4268 0.051 Uiso 1 1 calc R . .
H12E H 0.2888 0.6723 0.3959 0.051 Uiso 1 1 calc R . .
H12F H 0.3509 0.6715 0.3658 0.051 Uiso 1 1 calc R . .
C13' C 0.30648(16) 0.4436(2) 0.25443(17) 0.0232(8) Uani 1 1 d . . .
H13C H 0.3219 0.4610 0.2163 0.028 Uiso 1 1 calc R . .
H13D H 0.3397 0.4521 0.2888 0.028 Uiso 1 1 calc R . .
C14' C 0.28547(16) 0.3482(2) 0.25082(16) 0.0216(8) Uani 1 1 d . . .
C15' C 0.27550(17) 0.3213(2) 0.18481(16) 0.0220(8) Uani 1 1 d . . .
C16' C 0.08081(16) 0.3086(2) 0.23555(17) 0.0250(8) Uani 1 1 d . . .
H16B H 0.0986 0.2987 0.2789 0.030 Uiso 1 1 calc R . .
C17' C 0.05644(17) 0.4008(2) 0.22999(18) 0.0283(9) Uani 1 1 d . . .
H17C H 0.0280 0.4106 0.2603 0.034 Uiso 1 1 calc R . .
H17D H 0.0335 0.4098 0.1889 0.034 Uiso 1 1 calc R . .
C18' C 0.32932(16) 0.2892(2) 0.29274(17) 0.0238(8) Uani 1 1 d . . .
H18C H 0.3395 0.3185 0.3324 0.029 Uiso 1 1 calc R . .
H18D H 0.3067 0.2361 0.3001 0.029 Uiso 1 1 calc R . .
C19' C 0.38912(18) 0.2634(2) 0.27056(18) 0.0316(9) Uani 1 1 d . . .
H19B H 0.3794 0.2304 0.2317 0.038 Uiso 1 1 calc R . .
C20' C 0.50320(18) 0.2099(3) 0.2992(2) 0.0437(11) Uani 1 1 d . . .
H20C H 0.5372 0.1871 0.3287 0.052 Uiso 1 1 calc R . .
H20D H 0.5032 0.1790 0.2601 0.052 Uiso 1 1 calc R . .
C21' C 0.51201(19) 0.3046(3) 0.2900(2) 0.0506(13) Uani 1 1 d . . .
H21C H 0.5432 0.3137 0.2623 0.061 Uiso 1 1 calc R . .
H21D H 0.5268 0.3321 0.3295 0.061 Uiso 1 1 calc R . .
C22' C 0.03471(16) 0.2360(2) 0.21633(18) 0.0280(9) Uani 1 1 d . . .
C23' C 0.00782(18) 0.2412(3) 0.14881(18) 0.0333(9) Uani 1 1 d . . .
H23C H -0.0133 0.2971 0.1416 0.040 Uiso 1 1 calc R . .
H23D H 0.0422 0.2402 0.1242 0.040 Uiso 1 1 calc R . .
C24' C -0.0371(2) 0.1705(3) 0.1258(2) 0.0421(11) Uani 1 1 d . . .
H24C H -0.0179 0.1142 0.1373 0.050 Uiso 1 1 calc R . .
H24D H -0.0741 0.1759 0.1465 0.050 Uiso 1 1 calc R . .
C25' C -0.0563(2) 0.1715(3) 0.0588(2) 0.0510(13) Uani 1 1 d . . .
H25B H -0.0759 0.2222 0.0421 0.061 Uiso 1 1 calc R . .
C26' C -0.0490(3) 0.1095(4) 0.0206(2) 0.0696(16) Uani 1 1 d . . .
H26B H -0.0293 0.0589 0.0372 0.083 Uiso 1 1 calc R . .
C27' C -0.0686(3) 0.1106(5) -0.0473(2) 0.098(2) Uani 1 1 d . . .
H27D H -0.0585 0.0554 -0.0647 0.147 Uiso 1 1 calc R . .
H27E H -0.0471 0.1569 -0.0657 0.147 Uiso 1 1 calc R . .
H27F H -0.1130 0.1202 -0.0556 0.147 Uiso 1 1 calc R . .
C28' C 0.0286(2) 0.0859(3) 0.2826(2) 0.0490(12) Uani 1 1 d . . .
H28C H -0.0046 0.0531 0.2581 0.059 Uiso 1 1 calc R . .
H28D H 0.0526 0.0458 0.3112 0.059 Uiso 1 1 calc R . .
C29' C 0.0018(2) 0.1553(3) 0.3171(2) 0.0534(13) Uani 1 1 d . . .
H29C H 0.0335 0.1786 0.3488 0.064 Uiso 1 1 calc R . .
H29D H -0.0322 0.1321 0.3372 0.064 Uiso 1 1 calc R . .
C30' C 0.14291(16) 0.5450(2) 0.34173(17) 0.0248(8) Uani 1 1 d . . .
H30C H 0.1610 0.5915 0.3195 0.030 Uiso 1 1 calc R . .
H30D H 0.1687 0.5387 0.3817 0.030 Uiso 1 1 calc R . .
C31' C 0.07845(17) 0.5730(2) 0.35289(17) 0.0278(9) Uani 1 1 d . . .
H31C H 0.0525 0.5828 0.3134 0.033 Uiso 1 1 calc R . .
H31D H 0.0593 0.5269 0.3747 0.033 Uiso 1 1 calc R . .
C32' C 0.08190(19) 0.6548(2) 0.39032(19) 0.0354(10) Uani 1 1 d . . .
H32C H 0.0994 0.6402 0.4326 0.042 Uiso 1 1 calc R . .
H32D H 0.1111 0.6942 0.3741 0.042 Uiso 1 1 calc R . .
C33' C 0.0231(2) 0.7028(3) 0.3927(2) 0.0428(11) Uani 1 1 d . . .
H33C H -0.0046 0.6687 0.4151 0.051 Uiso 1 1 calc R . .
H33D H 0.0021 0.7129 0.3509 0.051 Uiso 1 1 calc R . .
C34' C 0.0380(2) 0.7892(3) 0.4252(2) 0.0581(14) Uani 1 1 d . . .
H34C H 0.0620 0.7773 0.4654 0.070 Uiso 1 1 calc R . .
H34D H 0.0647 0.8225 0.4012 0.070 Uiso 1 1 calc R . .
C35' C -0.0141(2) 0.8430(3) 0.4347(3) 0.0628(15) Uani 1 1 d . . .
H35B H -0.0424 0.8583 0.4000 0.075 Uiso 1 1 calc R . .
C36' C -0.0250(3) 0.8727(4) 0.4898(4) 0.090(2) Uani 1 1 d . . .
H36B H 0.0051 0.8567 0.5228 0.108 Uiso 1 1 calc R . .
C37' C -0.0721(3) 0.9221(5) 0.5062(4) 0.121(3) Uani 1 1 d . . .
H37D H -0.0656 0.9317 0.5503 0.182 Uiso 1 1 calc R . .
H37E H -0.1112 0.8922 0.4949 0.182 Uiso 1 1 calc R . .
H37F H -0.0731 0.9775 0.4851 0.182 Uiso 1 1 calc R . .

loop_
_atom_site_aniso_label
_atom_site_aniso_U_11
_atom_site_aniso_U_22
_atom_site_aniso_U_33
_atom_site_aniso_U_23
_atom_site_aniso_U_13
_atom_site_aniso_U_12
S1 0.0862(10) 0.0440(7) 0.0391(7) 0.0124(6) -0.0076(7) 0.0116(7)
S2A 0.0809(12) 0.0397(9) 0.0247(7) 0.0001(6) 0.0152(7) 0.0119(8)
S3 0.0413(6) 0.0261(5) 0.0295(5) -0.0008(4) 0.0013(5) 0.0021(4)
S4 0.0505(7) 0.0361(6) 0.0263(5) -0.0045(4) 0.0101(5) 0.0044(5)
O1 0.0244(16) 0.055(2) 0.051(2) -0.0182(15) -0.0048(14) 0.0027(14)
O2 0.0282(14) 0.0349(16) 0.0324(15) -0.0108(12) 0.0044(12) 0.0045(12)
O3 0.0312(15) 0.0190(14) 0.0387(16) 0.0006(12) 0.0011(12) 0.0002(11)
O4 0.0235(14) 0.0240(14) 0.0385(16) -0.0030(12) -0.0059(12) -0.0045(11)
O5 0.0273(15) 0.0484(18) 0.0291(15) 0.0013(13) 0.0067(13) -0.0052(13)
O6 0.0199(13) 0.0241(14) 0.0229(13) -0.0025(10) 0.0008(11) -0.0012(10)
O7 0.0247(14) 0.0131(13) 0.0292(14) -0.0010(11) 0.0055(11) 0.0039(11)
O8 0.0253(13) 0.0201(13) 0.0204(13) -0.0042(10) 0.0008(11) -0.0013(10)
C1 0.0204(18) 0.0191(19) 0.0215(18) -0.0018(15) -0.0002(15) 0.0022(14)
C2 0.026(2) 0.0204(19) 0.025(2) 0.0008(15) 0.0018(16) -0.0004(15)
C3 0.026(2) 0.0180(19) 0.027(2) -0.0016(15) 0.0065(16) 0.0002(15)
C4 0.0148(17) 0.0202(19) 0.0245(19) -0.0002(15) -0.0006(15) 0.0010(14)
C5 0.0215(19) 0.0163(18) 0.0239(19) -0.0002(15) 0.0017(15) 0.0039(14)
C6 0.0249(19) 0.0214(19) 0.0201(18) -0.0042(15) 0.0051(16) -0.0019(15)
C7 0.028(2) 0.0154(18) 0.0235(19) -0.0013(15) 0.0013(16) 0.0013(15)
C8 0.027(2) 0.019(2) 0.032(2) -0.0013(16) 0.0022(18) 0.0052(16)
C9 0.036(2) 0.039(3) 0.046(3) -0.008(2) 0.017(2) 0.0028(19)
C10 0.0224(18) 0.0170(18) 0.0229(19) 0.0028(15) 0.0041(15) 0.0018(14)
C11 0.026(2) 0.019(2) 0.0210(19) -0.0004(15) 0.0010(16) -0.0001(16)
C12 0.033(2) 0.032(2) 0.054(3) -0.006(2) -0.001(2) -0.0157(19)
C13 0.0230(19) 0.0194(19) 0.0219(19) 0.0004(15) 0.0013(16) 0.0011(15)
C14 0.0228(19) 0.0203(19) 0.0188(18) 0.0013(15) -0.0003(15) -0.0011(15)
C15 0.026(2) 0.021(2) 0.026(2) -0.0039(16) 0.0026(18) -0.0008(16)
C16 0.0238(19) 0.026(2) 0.0180(18) -0.0005(15) 0.0013(16) 0.0017(16)
C17 0.031(2) 0.030(2) 0.0207(19) -0.0004(16) 0.0024(17) 0.0021(17)
C18 0.033(2) 0.018(2) 0.025(2) 0.0002(15) -0.0023(17) -0.0010(16)
C19 0.045(3) 0.050(3) 0.032(2) 0.012(2) 0.005(2) 0.006(2)
C20 0.089(4) 0.064(4) 0.036(3) 0.016(3) 0.001(3) -0.018(3)
C21 0.107(5) 0.128(6) 0.030(3) 0.021(3) 0.013(3) 0.047(5)
C22 0.028(2) 0.024(2) 0.0228(19) -0.0033(16) 0.0009(16) 0.0033(16)
C23 0.033(2) 0.033(2) 0.033(2) -0.0115(18) -0.0093(19) 0.0042(18)
C24 0.039(3) 0.041(3) 0.036(2) -0.011(2) -0.011(2) 0.006(2)
C25 0.043(3) 0.065(4) 0.120(6) -0.050(4) -0.027(3) 0.009(3)
C26 0.059(4) 0.093(5) 0.166(8) -0.081(5) -0.042(5) 0.021(4)
C27 0.041(3) 0.080(4) 0.083(4) -0.034(3) -0.020(3) 0.015(3)
C28 0.070(3) 0.027(2) 0.039(3) -0.009(2) 0.005(2) 0.011(2)
C29 0.051(3) 0.046(3) 0.039(3) -0.008(2) 0.009(2) 0.014(2)
C30 0.028(2) 0.024(2) 0.032(2) 0.0025(17) 0.0033(17) -0.0033(16)
C31 0.040(2) 0.034(2) 0.035(2) 0.0029(18) 0.011(2) 0.0024(19)
C32 0.038(2) 0.038(2) 0.042(3) 0.014(2) 0.005(2) -0.0082(19)
C33 0.052(3) 0.043(3) 0.043(3) 0.013(2) 0.018(2) 0.000(2)
C34 0.059(3) 0.049(3) 0.055(3) 0.022(2) 0.024(3) -0.004(2)
C35 0.045(3) 0.048(3) 0.052(3) 0.021(3) 0.007(2) -0.003(2)
C36 0.052(3) 0.057(3) 0.053(3) 0.015(3) 0.001(3) -0.003(3)
C37 0.065(4) 0.068(4) 0.058(3) 0.011(3) 0.002(3) 0.009(3)
S1' 0.0273(5) 0.0264(6) 0.0497(7) 0.0027(5) -0.0026(5) 0.0031(4)
S2' 0.0279(6) 0.0494(8) 0.1126(12) 0.0379(8) 0.0163(7) 0.0035(5)
S3' 0.0323(6) 0.0246(5) 0.0465(6) 0.0066(5) 0.0050(5) 0.0013(4)
S4' 0.0259(5) 0.0421(7) 0.0507(7) 0.0123(5) 0.0114(5) 0.0013(5)
O1' 0.067(2) 0.061(2) 0.0298(17) -0.0092(15) 0.0113(16) -0.0293(17)
O2' 0.0471(17) 0.0345(16) 0.0308(15) -0.0040(12) 0.0123(13) -0.0190(14)
O3' 0.0338(15) 0.0159(13) 0.0262(14) -0.0002(11) 0.0017(12) 0.0002(11)
O4' 0.0418(16) 0.0200(14) 0.0220(14) 0.0009(11) -0.0044(12) -0.0058(12)
O5' 0.0289(15) 0.0408(17) 0.0264(14) -0.0039(12) 0.0076(12) 0.0041(13)
O6' 0.0228(13) 0.0206(13) 0.0232(13) -0.0024(10) 0.0030(11) -0.0009(10)
O7' 0.0291(15) 0.0156(14) 0.0270(14) 0.0033(12) 0.0050(12) -0.0035(11)
O8' 0.0189(13) 0.0234(14) 0.0301(14) -0.0042(11) 0.0060(11) -0.0039(10)
C1' 0.0229(19) 0.0156(18) 0.0240(19) 0.0008(15) 0.0003(16) -0.0013(14)
C2' 0.0220(19) 0.022(2) 0.029(2) 0.0043(16) 0.0018(16) 0.0053(15)
C3' 0.0239(19) 0.0170(18) 0.0243(19) 0.0011(15) 0.0057(16) 0.0010(15)
C4' 0.0227(19) 0.0182(19) 0.0220(19) 0.0003(15) 0.0046(16) 0.0005(15)
C5' 0.027(2) 0.0116(18) 0.0205(18) 0.0037(14) 0.0013(16) 0.0000(14)
C6' 0.0213(18) 0.0202(19) 0.0213(18) -0.0018(15) 0.0046(16) -0.0042(15)
C7' 0.0214(19) 0.0187(18) 0.0243(19) 0.0002(15) 0.0007(16) 0.0008(15)
C8' 0.032(2) 0.023(2) 0.021(2) 0.0020(16) 0.0007(17) 0.0002(17)
C9' 0.066(3) 0.049(3) 0.038(3) -0.004(2) 0.024(2) -0.022(2)
C10' 0.0239(19) 0.0169(18) 0.0208(19) 0.0013(14) 0.0007(16) 0.0000(15)
C11' 0.0254(19) 0.020(2) 0.0187(18) -0.0009(15) 0.0046(16) -0.0010(15)
C12' 0.050(3) 0.023(2) 0.026(2) -0.0052(17) -0.0072(19) -0.0089(19)
C13' 0.0243(19) 0.0162(18) 0.029(2) 0.0033(15) 0.0022(16) -0.0016(15)
C14' 0.025(2) 0.0163(18) 0.0237(19) 0.0019(15) 0.0047(16) 0.0020(15)
C15' 0.028(2) 0.0135(18) 0.0240(19) -0.0002(15) 0.0022(17) 0.0017(15)
C16' 0.025(2) 0.024(2) 0.026(2) 0.0012(16) 0.0043(17) 0.0018(16)
C17' 0.024(2) 0.028(2) 0.032(2) 0.0001(17) 0.0045(17) -0.0002(17)
C18' 0.0208(19) 0.0193(19) 0.030(2) -0.0008(16) -0.0001(16) -0.0015(15)
C19' 0.029(2) 0.029(2) 0.036(2) -0.0023(18) 0.0008(18) 0.0049(17)
C20' 0.028(2) 0.046(3) 0.054(3) -0.003(2) -0.002(2) 0.013(2)
C21' 0.028(2) 0.049(3) 0.073(4) 0.001(3) 0.000(2) -0.003(2)
C22' 0.021(2) 0.026(2) 0.037(2) 0.0031(17) 0.0040(17) -0.0026(16)
C23' 0.028(2) 0.030(2) 0.042(2) 0.0021(18) 0.0022(19) -0.0060(17)
C24' 0.043(3) 0.038(3) 0.042(3) 0.004(2) -0.003(2) -0.016(2)
C25' 0.055(3) 0.049(3) 0.045(3) 0.006(2) -0.009(2) -0.021(2)
C26' 0.073(4) 0.084(4) 0.049(3) 0.003(3) 0.001(3) -0.031(3)
C27' 0.110(5) 0.140(6) 0.041(3) -0.003(4) 0.000(3) -0.068(5)
C28' 0.047(3) 0.040(3) 0.061(3) 0.022(2) 0.009(2) 0.000(2)
C29' 0.061(3) 0.050(3) 0.052(3) 0.017(2) 0.018(3) 0.003(2)
C30' 0.028(2) 0.0200(19) 0.027(2) 0.0015(15) 0.0056(17) 0.0001(16)
C31' 0.030(2) 0.022(2) 0.031(2) 0.0010(17) 0.0061(17) 0.0013(16)
C32' 0.038(2) 0.031(2) 0.039(2) -0.0068(19) 0.013(2) 0.0000(19)
C33' 0.050(3) 0.037(3) 0.043(3) -0.004(2) 0.014(2) 0.011(2)
C34' 0.071(4) 0.046(3) 0.059(3) -0.012(3) 0.017(3) 0.013(3)
C35' 0.053(3) 0.043(3) 0.096(5) -0.015(3) 0.023(3) 0.005(2)
C36' 0.071(4) 0.055(4) 0.156(7) -0.039(4) 0.059(4) -0.007(3)
C37' 0.119(6) 0.092(5) 0.166(8) -0.070(5) 0.068(6) -0.029(5)

loop_
_atom_type_symbol
_atom_type_description
_atom_type_scat_dispersion_real
_atom_type_scat_dispersion_imag
_atom_type_scat_source
C C 0.0033 0.0016 'International Tables Vol C Tables 4.2.6.8 and 6.1.1.4'
H H 0.0000 0.0000 'International Tables Vol C Tables 4.2.6.8 and 6.1.1.4'
O O 0.0106 0.0060 'International Tables Vol C Tables 4.2.6.8 and 6.1.1.4'
S S 0.1246 0.1234 'International Tables Vol C Tables 4.2.6.8 and 6.1.1.4'

loop_
_geom_angle_atom_site_label_1
_geom_angle_atom_site_label_2
_geom_angle_atom_site_label_3
_geom_angle
C20 S1 C19 96.8(2)
C21 S2A C19 93.5(3)
C19 S2B C21 102.5(8)
C28 S3 C22 97.34(19)
C29 S4 C22 98.44(19)
C8 O2 C9 116.5(3)
C11 O4 C12 116.2(3)
C15 O6 C6 112.8(3)
H1 O7 C5 104(3)
C6 O8 C16 117.1(3)
C6 C1 C7 112.4(3)
C6 C1 C2 106.6(3)
C7 C1 C2 108.9(3)
C17 C2 C1 107.8(3)
C17 C2 C3 114.7(3)
C1 C2 C3 109.4(3)
C30 C3 C4 113.1(3)
C30 C3 C2 112.3(3)
C4 C3 C2 109.6(3)
C5 C4 C3 112.1(3)
C5 C4 C10 100.3(3)
C3 C4 C10 116.2(3)
O7 C5 C4 110.6(3)
O7 C5 C14 115.3(3)
C4 C5 C14 106.9(3)
O7 C5 C6 112.9(3)
C4 C5 C6 107.9(3)
C14 C5 C6 102.7(3)
O8 C6 O6 103.7(3)
O8 C6 C1 111.8(3)
O6 C6 C1 111.1(3)
O8 C6 C5 113.5(3)
O6 C6 C5 106.4(3)
C1 C6 C5 110.1(3)
C8 C7 C1 114.0(3)
C8 C7 C10 118.2(3)
C1 C7 C10 110.0(3)
O1 C8 O2 123.1(3)
O1 C8 C7 124.6(3)
O2 C8 C7 112.2(3)
C11 C10 C13 110.0(3)
C11 C10 C7 109.8(3)
C13 C10 C7 115.8(3)
C11 C10 C4 113.5(3)
C13 C10 C4 100.7(3)
C7 C10 C4 106.8(3)
O3 C11 O4 122.8(3)
O3 C11 C10 124.8(3)
O4 C11 C10 112.4(3)
C14 C13 C10 106.3(3)
C15 C14 C18 114.2(3)
C15 C14 C13 109.7(3)
C18 C14 C13 112.5(3)
C15 C14 C5 104.1(3)
C18 C14 C5 111.9(3)
C13 C14 C5 103.6(3)
O5 C15 O6 120.4(3)
O5 C15 C14 129.0(3)
O6 C15 C14 110.4(3)
O8 C16 C17 111.4(3)
O8 C16 C22 104.6(3)
C17 C16 C22 116.0(3)
C16 C17 C2 111.1(3)
C19 C18 C14 118.5(3)
C18 C19 S2B 138.8(6)
C18 C19 S2A 117.2(3)
S2B C19 S2A 43.6(5)
C18 C19 S1 108.3(3)
S2B C19 S1 112.0(6)
S2A C19 S1 105.3(2)
C21 C20 S1 111.0(3)
C20 C21 S2A 113.1(4)
C20 C21 S2B 108.5(6)
S2A C21 S2B 41.7(5)
C23 C22 C16 111.6(3)
C23 C22 S4 109.4(3)
C16 C22 S4 109.4(3)
C23 C22 S3 112.9(3)
C16 C22 S3 105.6(2)
S4 C22 S3 107.78(18)
C24 C23 C22 115.6(3)
C25 C24 C23 112.3(4)
C26 C25 C24 142.2(9)
C25 C26 C27 141.1(10)
C29 C28 S3 107.8(3)
C28 C29 S4 107.7(3)
C31 C30 C3 113.4(3)
C30 C31 C32 114.2(3)
C33 C32 C31 112.6(4)
C32 C33 C34 113.1(4)
C35 C34 C33 113.2(4)
C36 C35 C34 125.6(5)
C35 C36 C37 127.0(5)
C20' S1' C19' 93.8(2)
C21' S2' C19' 98.89(19)
C28' S3' C22' 98.86(19)
C29' S4' C22' 98.1(2)
C8' O2' C9' 116.1(3)
C11' O4' C12' 115.3(3)
C15' O6' C6' 112.2(3)
H1' O7' C5' 107(3)
C6' O8' C16' 117.0(3)
C6' C1' C2' 105.8(3)
C6' C1' C7' 113.0(3)
C2' C1' C7' 107.9(3)
C17' C2' C1' 109.6(3)
C17' C2' C3' 114.4(3)
C1' C2' C3' 108.6(3)
C30' C3' C4' 111.1(3)
C30' C3' C2' 113.0(3)
C4' C3' C2' 110.1(3)
C5' C4' C3' 112.4(3)
C5' C4' C10' 100.8(3)
C3' C4' C10' 115.3(3)
O7' C5' C4' 110.2(3)
O7' C5' C14' 115.4(3)
C4' C5' C14' 106.9(3)
O7' C5' C6' 113.5(3)
C4' C5' C6' 107.8(3)
C14' C5' C6' 102.4(3)
O8' C6' O6' 102.8(2)
O8' C6' C1' 111.1(3)
O6' C6' C1' 111.0(3)
O8' C6' C5' 114.0(3)
O6' C6' C5' 107.0(3)
C1' C6' C5' 110.6(3)
C8' C7' C1' 113.7(3)
C8' C7' C10' 115.9(3)
C1' C7' C10' 110.0(3)
O1' C8' O2' 122.1(3)
O1' C8' C7' 126.5(3)
O2' C8' C7' 111.4(3)
C11' C10' C4' 112.6(3)
C11' C10' C7' 111.2(3)
C4' C10' C7' 107.0(3)
C11' C10' C13' 109.0(3)
C4' C10' C13' 102.8(3)
C7' C10' C13' 113.9(3)
O3' C11' O4' 123.7(3)
O3' C11' C10' 125.3(3)
O4' C11' C10' 111.0(3)
C14' C13' C10' 106.3(3)
C15' C14' C18' 114.5(3)
C15' C14' C13' 108.5(3)
C18' C14' C13' 112.3(3)
C15' C14' C5' 104.1(3)
C18' C14' C5' 112.8(3)
C13' C14' C5' 103.7(3)
O5' C15' O6' 120.3(3)
O5' C15' C14' 129.1(3)
O6' C15' C14' 110.4(3)
O8' C16' C17' 110.1(3)
O8' C16' C22' 105.2(3)
C17' C16' C22' 117.1(3)
C16' C17' C2' 110.1(3)
C19' C18' C14' 117.4(3)
C18' C19' S1' 108.6(3)
C18' C19' S2' 115.4(3)
S1' C19' S2' 106.7(2)
C21' C20' S1' 108.7(3)
C20' C21' S2' 109.6(3)
C23' C22' C16' 112.6(3)
C23' C22' S4' 110.6(3)
C16' C22' S4' 109.0(3)
C23' C22' S3' 111.3(3)
C16' C22' S3' 105.8(2)
S4' C22' S3' 107.35(19)
C24' C23' C22' 115.9(3)
C25' C24' C23' 114.3(4)
C26' C25' C24' 126.5(5)
C25' C26' C27' 126.4(6)
C29' C28' S3' 108.4(3)
C28' C29' S4' 108.6(3)
C3' C30' C31' 116.2(3)
C32' C31' C30' 110.4(3)
C33' C32' C31' 117.2(3)
C32' C33' C34' 108.7(4)
C35' C34' C33' 116.6(4)
C36' C35' C34' 124.2(6)
C35' C36' C37' 131.0(8)

loop_
_geom_bond_atom_site_label_1
_geom_bond_atom_site_label_2
_geom_bond_distance
S1 C20 1.799(5)
S1 C19 1.820(4)
S2A C21 1.768(6)
S2A C19 1.796(5)
S2B C19 1.545(14)
S2B C21 1.778(14)
S3 C28 1.799(4)
S3 C22 1.845(4)
S4 C29 1.798(4)
S4 C22 1.833(4)
O1 C8 1.196(4)
O2 C8 1.333(4)
O2 C9 1.443(4)
O3 C11 1.208(4)
O4 C11 1.327(4)
O4 C12 1.440(4)
O5 C15 1.198(4)
O6 C15 1.360(4)
O6 C6 1.429(4)
O7 H1 0.87(5)
O7 C5 1.408(4)
O8 C6 1.408(4)
O8 C16 1.446(4)
C1 C6 1.506(5)
C1 C7 1.535(5)
C1 C2 1.541(5)
C2 C17 1.533(5)
C2 C3 1.549(5)
C3 C30 1.531(5)
C3 C4 1.533(5)
C4 C5 1.531(5)
C4 C10 1.565(5)
C5 C14 1.555(5)
C5 C6 1.581(5)
C7 C8 1.506(5)
C7 C10 1.563(5)
C10 C11 1.522(5)
C10 C13 1.560(5)
C13 C14 1.551(5)
C14 C15 1.516(5)
C14 C18 1.545(5)
C16 C17 1.520(5)
C16 C22 1.537(5)
C18 C19 1.507(5)
C20 C21 1.485(8)
C22 C23 1.535(5)
C23 C24 1.533(5)
C24 C25 1.471(7)
C25 C26 1.113(8)
C26 C27 1.499(8)
C28 C29 1.505(6)
C30 C31 1.526(5)
C31 C32 1.531(5)
C32 C33 1.525(6)
C33 C34 1.531(6)
C34 C35 1.500(7)
C35 C36 1.306(7)
C36 C37 1.485(7)
S1' C20' 1.789(4)
S1' C19' 1.823(4)
S2' C21' 1.797(4)
S2' C19' 1.828(4)
S3' C28' 1.797(4)
S3' C22' 1.852(4)
S4' C29' 1.805(5)
S4' C22' 1.826(4)
O1' C8' 1.197(4)
O2' C8' 1.341(4)
O2' C9' 1.438(5)
O3' C11' 1.207(4)
O4' C11' 1.332(4)
O4' C12' 1.452(4)
O5' C15' 1.193(4)
O6' C15' 1.371(4)
O6' C6' 1.427(4)
O7' H1' 0.82(4)
O7' C5' 1.403(4)
O8' C6' 1.412(4)
O8' C16' 1.451(4)
C1' C6' 1.524(5)
C1' C2' 1.535(5)
C1' C7' 1.544(5)
C2' C17' 1.532(5)
C2' C3' 1.564(5)
C3' C30' 1.532(5)
C3' C4' 1.537(5)
C4' C5' 1.530(5)
C4' C10' 1.550(5)
C5' C14' 1.563(5)
C5' C6' 1.569(5)
C7' C8' 1.511(5)
C7' C10' 1.555(5)
C10' C11' 1.531(5)
C10' C13' 1.555(5)
C13' C14' 1.555(5)
C14' C15' 1.509(5)
C14' C18' 1.547(5)
C16' C17' 1.531(5)
C16' C22' 1.540(5)
C18' C19' 1.519(5)
C20' C21' 1.504(6)
C22' C23' 1.536(5)
C23' C24' 1.519(5)
C24' C25' 1.490(6)
C25' C26' 1.307(7)
C26' C27' 1.509(7)
C28' C29' 1.490(7)
C30' C31' 1.535(5)
C31' C32' 1.516(5)
C32' C33' 1.501(6)
C33' C34' 1.539(6)
C34' C35' 1.458(7)
C35' C36' 1.358(8)
C36' C37' 1.378(8)
